data_1505475
loop_
_publ_author_name
'Columbus, Ishay'
'Biali, Silvio E.'

_publ_section_title
;
 The nucleophilic substitution route. A facile method for the fourfold
 functionalization of the methylene bridges of calix[4]arene.
;
_journal_issue 15
_journal_name_full 'Organic letters'
_journal_page_first 2927
_journal_page_last 2929
_journal_paper_doi 10.1021/ol0713178
_journal_volume 9
_journal_year 2007
_chemical_absolute_configuration unk
_chemical_formula_moiety 'C48 H60 N12 O4'
_chemical_formula_sum 'C48 H60 N12 O4'
_chemical_formula_weight 869.08
_chemical_name_systematic
; 
 ? 
;
_space_group_IT_number 4
_symmetry_cell_setting monoclinic
_symmetry_space_group_name_Hall 'P 2yb'
_symmetry_space_group_name_H-M 'P 1 21 1'
_atom_sites_solution_hydrogens geom
_atom_sites_solution_primary direct
_atom_sites_solution_secondary difmap
_audit_creation_method SHELXL-97
_cell_angle_alpha 90.00
_cell_angle_beta 115.449(2)
_cell_angle_gamma 90.00
_cell_formula_units_Z 2
_cell_length_a 13.531(3)
_cell_length_b 13.512(2)
_cell_length_c 14.864(3)
_cell_measurement_temperature 173(1)
_cell_volume 2453.9(8)
_computing_cell_refinement 'Bruker SMART'
_computing_data_collection 'Bruker SMART'
_computing_data_reduction 'Bruker SAINT'
_computing_molecular_graphics 'Bruker SHELXTL'
_computing_publication_material 'Bruker SHELXTL'
_computing_structure_refinement 'SHELXL-97 (Sheldrick, 1997)'
_computing_structure_solution 'SHELXS-97 (Sheldrick, 1990)'
_diffrn_ambient_temperature 173(1)
_diffrn_measured_fraction_theta_full 0.946
_diffrn_measured_fraction_theta_max 0.946
_diffrn_measurement_device_type 'CCD area detector'
_diffrn_measurement_method 'phi and omega scans'
_diffrn_radiation_monochromator graphite
_diffrn_radiation_source 'fine-focus sealed tube'
_diffrn_radiation_type MoK\a
_diffrn_radiation_wavelength 0.71073
_diffrn_reflns_av_R_equivalents 0.0353
_diffrn_reflns_av_sigmaI/netI 0.0611
_diffrn_reflns_limit_h_max 17
_diffrn_reflns_limit_h_min -16
_diffrn_reflns_limit_k_max 15
_diffrn_reflns_limit_k_min -16
_diffrn_reflns_limit_l_max 18
_diffrn_reflns_limit_l_min -18
_diffrn_reflns_number 19086
_diffrn_reflns_theta_full 27.00
_diffrn_reflns_theta_max 27.00
_diffrn_reflns_theta_min 1.70
_exptl_absorpt_coefficient_mu 0.078
_exptl_absorpt_correction_T_max 0.9778
_exptl_absorpt_correction_T_min 0.9695
_exptl_absorpt_correction_type none
_exptl_crystal_colour colorless
_exptl_crystal_density_diffrn 1.176
_exptl_crystal_density_method 'not measured'
_exptl_crystal_description shapeless
_exptl_crystal_F_000 928
_exptl_crystal_size_max 0.40
_exptl_crystal_size_mid 0.40
_exptl_crystal_size_min 0.29
_refine_diff_density_max 0.486
_refine_diff_density_min -0.275
_refine_diff_density_rms 0.061
_refine_ls_abs_structure_details 'Flack H D (1983), Acta Cryst. A39, 876-881'
_refine_ls_abs_structure_Flack 0.0(15)
_refine_ls_extinction_method none
_refine_ls_goodness_of_fit_ref 1.090
_refine_ls_hydrogen_treatment constr
_refine_ls_matrix_type full
_refine_ls_number_parameters 594
_refine_ls_number_reflns 9643
_refine_ls_number_restraints 1
_refine_ls_restrained_S_all 1.090
_refine_ls_R_factor_all 0.0881
_refine_ls_R_factor_gt 0.0781
_refine_ls_shift/su_max 0.734
_refine_ls_shift/su_mean 0.001
_refine_ls_structure_factor_coef Fsqd
_refine_ls_weighting_details 'calc w=1/[\s^2^(Fo^2^)+(0.0868P)^2^+1.2701P] where P=(Fo^2^+2Fc^2^)/3'
_refine_ls_weighting_scheme calc
_refine_ls_wR_factor_gt 0.1806
_refine_ls_wR_factor_ref 0.1897
_reflns_number_gt 8425
_reflns_number_total 9643
_reflns_threshold_expression >2sigma(I)
_cod_data_source_file ol0713178si20070604_061347.cif
_cod_data_source_block ishay6lm
_cod_depositor_comments
;
The following automatic conversions were performed:

'_symmetry_cell_setting' value 'Monoclinic' changed to 'monoclinic'
according to /home/saulius/struct/CIF-dictionaries/cif_core.dic
dictionary named 'cif_core.dic' version 2.4.1 from 2010-06-29.

Automatic conversion script
Id: cif_fix_values 1715 2011-07-08 13:25:40Z adriana 
;
_cod_original_cell_volume 2454.0(8)
_cod_original_sg_symbol_H-M P2(1)
_cod_database_code 1505475

loop_
_symmetry_equiv_pos_as_xyz
'x, y, z'
'-x, y+1/2, -z'

loop_
_atom_site_label
_atom_site_type_symbol
_atom_site_fract_x
_atom_site_fract_y
_atom_site_fract_z
_atom_site_U_iso_or_equiv
_atom_site_adp_type
_atom_site_occupancy
_atom_site_symmetry_multiplicity
_atom_site_calc_flag
_atom_site_refinement_flags
C1 C 0.5804(3) 0.4334(3) 0.1788(2) 0.0248(7) Uani 1 1 d .
C2 C 0.6506(3) 0.4742(3) 0.1414(2) 0.0240(7) Uani 1 1 d .
C3 C 0.7577(3) 0.4400(3) 0.1794(2) 0.0279(7) Uani 1 1 d .
H3 H 0.8055 0.4664 0.1538 0.034 Uiso 1 1 calc R
C4 C 0.7973(3) 0.3686(3) 0.2534(2) 0.0270(7) Uani 1 1 d .
C5 C 0.7255(3) 0.3297(3) 0.2880(2) 0.0246(7) Uani 1 1 d .
H5 H 0.7508 0.2797 0.3378 0.029 Uiso 1 1 calc R
C6 C 0.6171(3) 0.3614(2) 0.2522(2) 0.0228(7) Uani 1 1 d .
C7 C 0.5416(3) 0.3306(3) 0.2999(2) 0.0246(7) Uani 1 1 d .
H7 H 0.4648 0.3252 0.2472 0.030 Uiso 1 1 calc R
C8 C 0.4565(3) 0.4654(3) 0.3626(2) 0.0259(7) Uani 1 1 d .
C9 C 0.5471(3) 0.4095(2) 0.3744(2) 0.0235(7) Uani 1 1 d .
C10 C 0.6472(3) 0.4306(3) 0.4519(3) 0.0294(8) Uani 1 1 d .
H10 H 0.7083 0.3905 0.4606 0.035 Uiso 1 1 calc R
C11 C 0.6622(3) 0.5077(3) 0.5173(3) 0.0335(8) Uani 1 1 d .
C12 C 0.5716(3) 0.5649(3) 0.5012(3) 0.0309(8) Uani 1 1 d .
H12 H 0.5798 0.6194 0.5442 0.037 Uiso 1 1 calc R
C13 C 0.4690(3) 0.5462(3) 0.4249(3) 0.0288(8) Uani 1 1 d .
C14 C 0.3747(3) 0.6156(3) 0.4092(3) 0.0318(8) Uani 1 1 d .
H14 H 0.4055 0.6729 0.4555 0.038 Uiso 1 1 calc R
C15 C 0.3764(3) 0.7217(3) 0.2707(3) 0.0290(8) Uani 1 1 d .
C16 C 0.3183(3) 0.6574(3) 0.3033(3) 0.0318(8) Uani 1 1 d .
C17 C 0.2130(3) 0.6292(3) 0.2380(3) 0.0373(9) Uani 1 1 d .
H17 H 0.1736 0.5857 0.2609 0.045 Uiso 1 1 calc R
C18 C 0.1636(3) 0.6626(4) 0.1402(3) 0.0408(10) Uani 1 1 d .
C19 C 0.2249(3) 0.7247(3) 0.1093(3) 0.0388(9) Uani 1 1 d .
H19 H 0.1934 0.7476 0.0424 0.047 Uiso 1 1 calc R
C20 C 0.3296(3) 0.7545(3) 0.1717(3) 0.0329(8) Uani 1 1 d .
C21 C 0.3887(3) 0.8224(3) 0.1305(3) 0.0344(8) Uani 1 1 d .
H21 H 0.3425 0.8272 0.0570 0.041 Uiso 1 1 calc R
C22 C 0.5039(3) 0.6982(3) 0.0952(2) 0.0231(7) Uani 1 1 d .
C23 C 0.5009(3) 0.7854(3) 0.1446(3) 0.0252(7) Uani 1 1 d .
C24 C 0.5978(3) 0.8313(3) 0.2058(3) 0.0284(7) Uani 1 1 d .
H24 H 0.5953 0.8917 0.2375 0.034 Uiso 1 1 calc R
C25 C 0.6984(3) 0.7918(3) 0.2222(3) 0.0323(8) Uani 1 1 d .
C26 C 0.6996(3) 0.7024(3) 0.1773(3) 0.0308(8) Uani 1 1 d .
H26 H 0.7680 0.6724 0.1908 0.037 Uiso 1 1 calc R
C27 C 0.6042(3) 0.6550(3) 0.1133(2) 0.0252(7) Uani 1 1 d .
C28 C 0.6094(3) 0.5574(3) 0.0659(2) 0.0265(7) Uani 1 1 d .
H28 H 0.5347 0.5402 0.0141 0.032 Uiso 1 1 calc R
C29 C 0.3925(3) 0.4282(4) 0.0649(3) 0.0458(10) Uani 1 1 d .
H29A H 0.3899 0.3572 0.0772 0.069 Uiso 1 1 calc R
H29B H 0.4067 0.4379 0.0061 0.069 Uiso 1 1 calc R
H29C H 0.3223 0.4587 0.0532 0.069 Uiso 1 1 calc R
C30 C 0.9190(3) 0.3381(3) 0.2960(3) 0.0362(9) Uani 1 1 d .
C31 C 0.9900(3) 0.4312(4) 0.3412(3) 0.0514(12) Uani 1 1 d .
H31A H 1.0676 0.4132 0.3690 0.077 Uiso 1 1 calc R
H31B H 0.9729 0.4582 0.3941 0.077 Uiso 1 1 calc R
H31C H 0.9743 0.4811 0.2890 0.077 Uiso 1 1 calc R
C32 C 0.9432(3) 0.2991(4) 0.2109(3) 0.0510(12) Uani 1 1 d .
H32A H 0.8969 0.2414 0.1805 0.077 Uiso 1 1 calc R
H32B H 1.0204 0.2798 0.2371 0.077 Uiso 1 1 calc R
H32C H 0.9279 0.3510 0.1606 0.077 Uiso 1 1 calc R
C33 C 0.9482(3) 0.2608(4) 0.3761(4) 0.0545(13) Uani 1 1 d .
H33A H 1.0249 0.2414 0.3984 0.082 Uiso 1 1 calc R
H33B H 0.9011 0.2027 0.3496 0.082 Uiso 1 1 calc R
H33C H 0.9376 0.2877 0.4325 0.082 Uiso 1 1 calc R
C34 C 0.3000(3) 0.3647(4) 0.3061(3) 0.0499(11) Uani 1 1 d .
H34A H 0.2884 0.3794 0.3654 0.075 Uiso 1 1 calc R
H34B H 0.3445 0.3046 0.3177 0.075 Uiso 1 1 calc R
H34C H 0.2292 0.3544 0.2489 0.075 Uiso 1 1 calc R
C35 C 0.7781(3) 0.5256(4) 0.5995(4) 0.0527(12) Uani 1 1 d .
C36 C 0.8166(4) 0.4347(4) 0.6654(4) 0.0735(18) Uani 1 1 d .
H36A H 0.7655 0.4205 0.6947 0.110 Uiso 1 1 calc R
H36B H 0.8897 0.4469 0.7188 0.110 Uiso 1 1 calc R
H36C H 0.8193 0.3780 0.6255 0.110 Uiso 1 1 calc R
C37 C 0.8557(4) 0.5446(5) 0.5485(5) 0.084(2) Uani 1 1 d .
H37A H 0.8544 0.4871 0.5077 0.125 Uiso 1 1 calc R
H37B H 0.9305 0.5551 0.5996 0.125 Uiso 1 1 calc R
H37C H 0.8312 0.6034 0.5061 0.125 Uiso 1 1 calc R
C38 C 0.7817(4) 0.6183(4) 0.6605(4) 0.0740(17) Uani 1 1 d .
H38A H 0.8572 0.6308 0.7090 0.111 Uiso 1 1 calc R
H38B H 0.7356 0.6080 0.6956 0.111 Uiso 1 1 calc R
H38C H 0.7544 0.6753 0.6157 0.111 Uiso 1 1 calc R
C39 C 0.4949(4) 0.8313(4) 0.3968(3) 0.0539(12) Uani 1 1 d .
H39A H 0.4481 0.8237 0.4316 0.081 Uiso 1 1 calc R
H39B H 0.4736 0.8912 0.3557 0.081 Uiso 1 1 calc R
H39C H 0.5715 0.8369 0.4457 0.081 Uiso 1 1 calc R
C40 C 0.0485(3) 0.6278(5) 0.0647(3) 0.0612(15) Uani 1 1 d .
C41 C 0.0596(7) 0.5693(7) -0.0203(6) 0.070(2) Uiso 0.70 1 d P
H41A H 0.0969 0.6105 -0.0505 0.106 Uiso 0.70 1 calc PR
H41B H -0.0133 0.5515 -0.0709 0.106 Uiso 0.70 1 calc PR
H41C H 0.1023 0.5090 0.0070 0.106 Uiso 0.70 1 calc PR
C42 C -0.0090(6) 0.5655(7) 0.1100(6) 0.0622(19) Uiso 0.70 1 d P
H42A H 0.0356 0.5070 0.1410 0.093 Uiso 0.70 1 calc PR
H42B H -0.0799 0.5445 0.0582 0.093 Uiso 0.70 1 calc PR
H42C H -0.0203 0.6038 0.1607 0.093 Uiso 0.70 1 calc PR
C43 C -0.0210(7) 0.7198(6) 0.0144(7) 0.069(2) Uiso 0.70 1 d P
H43A H -0.0952 0.6990 -0.0312 0.103 Uiso 0.70 1 calc PR
H43B H 0.0125 0.7552 -0.0230 0.103 Uiso 0.70 1 calc PR
H43C H -0.0245 0.7636 0.0655 0.103 Uiso 0.70 1 calc PR
C41A C 0.043(2) 0.505(2) 0.078(2) 0.108(8) Uiso 0.30 1 d P
H41D H 0.0908 0.4721 0.0529 0.162 Uiso 0.30 1 calc PR
H41E H -0.0324 0.4820 0.0402 0.162 Uiso 0.30 1 calc PR
H41F H 0.0675 0.4889 0.1486 0.162 Uiso 0.30 1 calc PR
C42A C -0.0235(13) 0.6260(15) 0.1179(12) 0.053(4) Uiso 0.30 1 d P
H42D H -0.0979 0.6072 0.0711 0.079 Uiso 0.30 1 calc PR
H42E H -0.0248 0.6919 0.1450 0.079 Uiso 0.30 1 calc PR
H42F H 0.0050 0.5779 0.1724 0.079 Uiso 0.30 1 calc PR
C43A C 0.0197(17) 0.6505(18) -0.0244(15) 0.076(5) Uiso 0.30 1 d P
H43D H -0.0490 0.6168 -0.0660 0.113 Uiso 0.30 1 calc PR
H43E H 0.0766 0.6303 -0.0450 0.113 Uiso 0.30 1 calc PR
H43F H 0.0090 0.7223 -0.0324 0.113 Uiso 0.30 1 calc PR
C44 C 0.3720(3) 0.6882(3) -0.0703(3) 0.0410(10) Uani 1 1 d .
H44A H 0.4273 0.6710 -0.0938 0.061 Uiso 1 1 calc R
H44B H 0.3620 0.7601 -0.0731 0.061 Uiso 1 1 calc R
H44C H 0.3025 0.6562 -0.1128 0.061 Uiso 1 1 calc R
C45 C 0.8037(3) 0.8484(4) 0.2890(4) 0.0514(12) Uani 1 1 d .
C46 C 0.8106(5) 0.9384(5) 0.2334(5) 0.091(2) Uani 1 1 d .
H46A H 0.7416 0.9752 0.2099 0.136 Uiso 1 1 calc R
H46B H 0.8239 0.9184 0.1762 0.136 Uiso 1 1 calc R
H46C H 0.8707 0.9806 0.2776 0.136 Uiso 1 1 calc R
C47 C 0.7987(5) 0.8788(6) 0.3864(4) 0.088(2) Uani 1 1 d .
H47A H 0.7388 0.9261 0.3718 0.131 Uiso 1 1 calc R
H47B H 0.8681 0.9097 0.4309 0.131 Uiso 1 1 calc R
H47C H 0.7859 0.8201 0.4186 0.131 Uiso 1 1 calc R
C48 C 0.9054(3) 0.7851(4) 0.3165(4) 0.0662(15) Uani 1 1 d .
H48A H 0.9697 0.8214 0.3632 0.099 Uiso 1 1 calc R
H48B H 0.9148 0.7694 0.2562 0.099 Uiso 1 1 calc R
H48C H 0.8975 0.7236 0.3477 0.099 Uiso 1 1 calc R
N1 N 0.5739(3) 0.2353(2) 0.3563(2) 0.0333(7) Uani 1 1 d .
N2 N 0.5766(3) 0.1638(3) 0.3086(3) 0.0429(8) Uani 1 1 d .
N3 N 0.5874(5) 0.0921(4) 0.2740(4) 0.0870(17) Uani 1 1 d .
N4 N 0.2970(3) 0.5628(3) 0.4400(3) 0.0450(9) Uani 1 1 d .
N5 N 0.2340(3) 0.6161(3) 0.4555(3) 0.0490(10) Uani 1 1 d .
N6 N 0.1714(3) 0.6583(4) 0.4709(4) 0.0816(16) Uani 1 1 d .
N7 N 0.4004(3) 0.9239(3) 0.1709(3) 0.0526(10) Uani 1 1 d .
N8 N 0.3092(4) 0.9608(3) 0.1511(3) 0.0630(12) Uani 1 1 d .
N9 N 0.2308(5) 1.0008(4) 0.1375(5) 0.0974(19) Uani 1 1 d .
N10 N 0.6858(3) 0.5641(3) 0.0182(3) 0.0505(10) Uani 1 1 d .
N11 N 0.6647(3) 0.6300(3) -0.0445(3) 0.0495(9) Uani 1 1 d .
N12 N 0.6552(5) 0.6859(4) -0.1023(4) 0.0808(16) Uani 1 1 d .
O1 O 0.47827(18) 0.47344(19) 0.14980(18) 0.0294(6) Uani 1 1 d .
O2 O 0.35512(18) 0.4452(2) 0.28611(17) 0.0324(6) Uani 1 1 d .
O3 O 0.48241(19) 0.7465(2) 0.33420(18) 0.0347(6) Uani 1 1 d .
O4 O 0.40730(18) 0.65512(19) 0.02985(17) 0.0294(6) Uani 1 1 d .

loop_
_atom_site_aniso_label
_atom_site_aniso_U_11
_atom_site_aniso_U_22
_atom_site_aniso_U_33
_atom_site_aniso_U_23
_atom_site_aniso_U_13
_atom_site_aniso_U_12
C1 0.0275(16) 0.0242(18) 0.0210(16) -0.0070(14) 0.0090(13) -0.0002(14)
C2 0.0308(17) 0.0238(18) 0.0170(15) -0.0048(13) 0.0101(13) 0.0025(14)
C3 0.0311(17) 0.033(2) 0.0251(16) -0.0029(15) 0.0169(14) -0.0010(15)
C4 0.0256(16) 0.031(2) 0.0255(17) -0.0025(15) 0.0124(14) 0.0076(14)
C5 0.0297(16) 0.0216(17) 0.0189(15) 0.0019(14) 0.0073(13) 0.0029(14)
C6 0.0253(15) 0.0221(18) 0.0212(15) -0.0081(13) 0.0103(13) -0.0016(13)
C7 0.0257(16) 0.0201(17) 0.0260(16) 0.0038(14) 0.0091(14) 0.0004(14)
C8 0.0244(16) 0.035(2) 0.0194(15) 0.0057(14) 0.0106(13) -0.0044(14)
C9 0.0274(16) 0.0234(18) 0.0273(16) 0.0042(14) 0.0188(14) -0.0035(13)
C10 0.0214(16) 0.034(2) 0.0337(18) 0.0040(16) 0.0129(14) 0.0023(15)
C11 0.0315(18) 0.036(2) 0.0302(19) -0.0051(16) 0.0110(15) 0.0000(16)
C12 0.0344(18) 0.030(2) 0.0277(18) -0.0069(16) 0.0124(15) -0.0009(15)
C13 0.0302(17) 0.037(2) 0.0248(17) 0.0001(15) 0.0177(14) 0.0012(15)
C14 0.0293(17) 0.040(2) 0.0300(18) -0.0028(16) 0.0162(15) 0.0069(16)
C15 0.0198(15) 0.034(2) 0.0334(19) -0.0031(16) 0.0113(14) 0.0121(14)
C16 0.0288(17) 0.044(2) 0.0279(18) 0.0015(16) 0.0174(15) 0.0116(16)
C17 0.0262(17) 0.053(3) 0.040(2) 0.0087(19) 0.0210(16) 0.0045(17)
C18 0.0252(17) 0.065(3) 0.036(2) 0.010(2) 0.0162(16) 0.0057(18)
C19 0.0297(18) 0.055(3) 0.0327(19) 0.0113(19) 0.0141(16) 0.0093(18)
C20 0.0270(17) 0.039(2) 0.037(2) 0.0029(17) 0.0175(16) 0.0089(16)
C21 0.0298(18) 0.033(2) 0.042(2) 0.0030(17) 0.0167(16) 0.0040(16)
C22 0.0234(16) 0.0266(18) 0.0201(15) 0.0067(13) 0.0102(13) -0.0023(13)
C23 0.0263(17) 0.0253(18) 0.0271(17) 0.0077(14) 0.0144(14) 0.0015(14)
C24 0.0286(17) 0.0267(19) 0.0274(17) -0.0020(15) 0.0097(14) 0.0005(15)
C25 0.0260(17) 0.035(2) 0.0279(18) 0.0007(16) 0.0044(14) -0.0029(15)
C26 0.0191(15) 0.034(2) 0.0348(19) 0.0025(16) 0.0075(14) 0.0032(14)
C27 0.0278(16) 0.0266(19) 0.0236(16) 0.0065(14) 0.0133(13) 0.0029(14)
C28 0.0264(16) 0.0281(19) 0.0262(17) 0.0004(15) 0.0125(14) 0.0016(14)
C29 0.032(2) 0.047(3) 0.044(2) 0.010(2) 0.0025(17) -0.0062(19)
C30 0.0244(17) 0.051(3) 0.0354(19) 0.0074(18) 0.0151(15) 0.0091(16)
C31 0.031(2) 0.074(3) 0.044(2) 0.002(2) 0.0102(18) -0.002(2)
C32 0.036(2) 0.065(3) 0.058(3) 0.000(2) 0.025(2) 0.015(2)
C33 0.027(2) 0.073(4) 0.064(3) 0.022(3) 0.020(2) 0.015(2)
C34 0.033(2) 0.062(3) 0.055(3) -0.005(2) 0.0197(19) -0.013(2)
C35 0.032(2) 0.045(3) 0.056(3) -0.018(2) -0.0035(19) 0.0005(19)
C36 0.051(3) 0.070(4) 0.054(3) -0.019(3) -0.021(2) 0.025(3)
C37 0.040(3) 0.087(5) 0.118(5) -0.046(4) 0.029(3) -0.024(3)
C38 0.051(3) 0.065(4) 0.070(3) -0.032(3) -0.009(2) 0.000(3)
C39 0.055(3) 0.059(3) 0.039(2) -0.018(2) 0.011(2) -0.002(2)
C40 0.030(2) 0.102(4) 0.048(3) 0.019(3) 0.0127(18) -0.012(2)
C44 0.034(2) 0.050(3) 0.0246(18) 0.0078(18) -0.0004(15) 0.0016(18)
C45 0.027(2) 0.053(3) 0.057(3) -0.008(2) 0.0006(18) -0.0093(19)
C46 0.051(3) 0.074(4) 0.104(5) 0.008(4) -0.007(3) -0.032(3)
C47 0.062(3) 0.104(5) 0.064(3) -0.039(4) -0.004(3) 0.002(3)
C48 0.020(2) 0.072(4) 0.080(4) -0.016(3) -0.003(2) -0.008(2)
N1 0.0425(17) 0.0278(18) 0.0319(16) 0.0050(14) 0.0180(14) 0.0015(14)
N2 0.057(2) 0.035(2) 0.0365(18) 0.0004(16) 0.0198(17) 0.0019(17)
N3 0.135(5) 0.053(3) 0.074(3) -0.011(3) 0.045(3) 0.011(3)
N4 0.0420(19) 0.062(2) 0.046(2) 0.0133(18) 0.0327(17) 0.0157(18)
N5 0.0327(17) 0.081(3) 0.043(2) -0.005(2) 0.0249(16) 0.0088(19)
N6 0.050(2) 0.115(4) 0.091(3) -0.027(3) 0.041(3) 0.009(3)
N7 0.049(2) 0.045(2) 0.063(2) 0.005(2) 0.0235(19) 0.0121(18)
N8 0.066(3) 0.053(3) 0.083(3) 0.013(2) 0.044(2) 0.025(2)
N9 0.084(4) 0.089(4) 0.141(5) 0.019(4) 0.070(4) 0.044(3)
N10 0.062(2) 0.055(2) 0.046(2) 0.0183(19) 0.0341(19) 0.0207(19)
N11 0.064(2) 0.048(2) 0.048(2) 0.008(2) 0.0339(18) 0.009(2)
N12 0.118(4) 0.067(3) 0.084(3) 0.038(3) 0.069(3) 0.027(3)
O1 0.0209(11) 0.0364(15) 0.0312(13) 0.0082(11) 0.0115(10) 0.0072(10)
O2 0.0234(12) 0.0370(15) 0.0337(13) 0.0002(12) 0.0092(10) -0.0026(11)
O3 0.0294(13) 0.0429(16) 0.0303(13) -0.0044(12) 0.0113(11) 0.0008(12)
O4 0.0213(11) 0.0318(14) 0.0292(12) 0.0021(11) 0.0054(10) -0.0060(10)

loop_
_atom_type_symbol
_atom_type_description
_atom_type_scat_dispersion_real
_atom_type_scat_dispersion_imag
_atom_type_scat_source
C C 0.0033 0.0016 'International Tables Vol C Tables 4.2.6.8 and 6.1.1.4'
H H 0.0000 0.0000 'International Tables Vol C Tables 4.2.6.8 and 6.1.1.4'
N N 0.0061 0.0033 'International Tables Vol C Tables 4.2.6.8 and 6.1.1.4'
O O 0.0106 0.0060 'International Tables Vol C Tables 4.2.6.8 and 6.1.1.4'

loop_
_geom_angle_atom_site_label_1
_geom_angle_atom_site_label_2
_geom_angle_atom_site_label_3
_geom_angle
O1 C1 C6 119.8(3)
O1 C1 C2 118.9(3)
C6 C1 C2 121.0(3)
C3 C2 C1 118.2(3)
C3 C2 C28 122.4(3)
C1 C2 C28 119.3(3)
C4 C3 C2 122.3(3)
C4 C3 H3 118.9
C2 C3 H3 118.9
C5 C4 C3 117.8(3)
C5 C4 C30 122.8(3)
C3 C4 C30 119.4(3)
C4 C5 C6 122.2(3)
C4 C5 H5 118.9
C6 C5 H5 118.9
C1 C6 C5 118.6(3)
C1 C6 C7 118.1(3)
C5 C6 C7 122.8(3)
N1 C7 C9 106.6(3)
N1 C7 C6 113.7(3)
C9 C7 C6 108.3(3)
N1 C7 H7 109.4
C9 C7 H7 109.4
C6 C7 H7 109.4
O2 C8 C9 120.5(3)
O2 C8 C13 119.7(3)
C9 C8 C13 119.7(3)
C10 C9 C8 119.4(3)
C10 C9 C7 118.6(3)
C8 C9 C7 121.9(3)
C11 C10 C9 122.7(3)
C11 C10 H10 118.7
C9 C10 H10 118.7
C10 C11 C12 116.7(3)
C10 C11 C35 118.1(3)
C12 C11 C35 125.2(4)
C11 C12 C13 122.8(3)
C11 C12 H12 118.6
C13 C12 H12 118.6
C12 C13 C8 118.6(3)
C12 C13 C14 119.5(3)
C8 C13 C14 121.8(3)
N4 C14 C13 108.2(3)
N4 C14 C16 112.7(3)
C13 C14 C16 113.6(3)
N4 C14 H14 107.4
C13 C14 H14 107.4
C16 C14 H14 107.4
O3 C15 C16 119.4(3)
O3 C15 C20 120.7(3)
C16 C15 C20 119.7(3)
C17 C16 C15 119.5(3)
C17 C16 C14 121.6(3)
C15 C16 C14 118.8(3)
C18 C17 C16 122.0(4)
C18 C17 H17 119.0
C16 C17 H17 119.0
C17 C18 C19 117.1(4)
C17 C18 C40 122.7(4)
C19 C18 C40 120.1(4)
C20 C19 C18 122.7(4)
C20 C19 H19 118.6
C18 C19 H19 118.6
C19 C20 C15 119.0(3)
C19 C20 C21 118.3(3)
C15 C20 C21 122.7(3)
N7 C21 C20 112.4(3)
N7 C21 C23 108.7(3)
C20 C21 C23 114.5(3)
N7 C21 H21 106.9
C20 C21 H21 106.9
C23 C21 H21 106.9
O4 C22 C27 120.6(3)
O4 C22 C23 119.6(3)
C27 C22 C23 119.9(3)
C24 C23 C22 119.4(3)
C24 C23 C21 123.5(3)
C22 C23 C21 117.1(3)
C23 C24 C25 121.8(3)
C23 C24 H24 119.1
C25 C24 H24 119.1
C24 C25 C26 117.8(3)
C24 C25 C45 119.3(4)
C26 C25 C45 122.9(3)
C25 C26 C27 122.2(3)
C25 C26 H26 118.9
C27 C26 H26 118.9
C26 C27 C22 118.7(3)
C26 C27 C28 120.4(3)
C22 C27 C28 120.9(3)
N10 C28 C27 110.5(3)
N10 C28 C2 106.8(3)
C27 C28 C2 112.3(3)
N10 C28 H28 109.1
C27 C28 H28 109.1
C2 C28 H28 109.1
O1 C29 H29A 109.5
O1 C29 H29B 109.5
H29A C29 H29B 109.5
O1 C29 H29C 109.5
H29A C29 H29C 109.5
H29B C29 H29C 109.5
C33 C30 C32 109.7(4)
C33 C30 C4 112.4(3)
C32 C30 C4 108.8(3)
C33 C30 C31 108.6(4)
C32 C30 C31 108.9(3)
C4 C30 C31 108.3(3)
C30 C31 H31A 109.5
C30 C31 H31B 109.5
H31A C31 H31B 109.5
C30 C31 H31C 109.5
H31A C31 H31C 109.5
H31B C31 H31C 109.5
C30 C32 H32A 109.5
C30 C32 H32B 109.5
H32A C32 H32B 109.5
C30 C32 H32C 109.5
H32A C32 H32C 109.5
H32B C32 H32C 109.5
C30 C33 H33A 109.5
C30 C33 H33B 109.5
H33A C33 H33B 109.5
C30 C33 H33C 109.5
H33A C33 H33C 109.5
H33B C33 H33C 109.5
O2 C34 H34A 109.5
O2 C34 H34B 109.5
H34A C34 H34B 109.5
O2 C34 H34C 109.5
H34A C34 H34C 109.5
H34B C34 H34C 109.5
C36 C35 C38 111.4(4)
C36 C35 C11 109.6(4)
C38 C35 C11 111.1(4)
C36 C35 C37 109.3(5)
C38 C35 C37 107.3(5)
C11 C35 C37 108.0(4)
C35 C36 H36A 109.5
C35 C36 H36B 109.5
H36A C36 H36B 109.5
C35 C36 H36C 109.5
H36A C36 H36C 109.5
H36B C36 H36C 109.5
C35 C37 H37A 109.5
C35 C37 H37B 109.5
H37A C37 H37B 109.5
C35 C37 H37C 109.5
H37A C37 H37C 109.5
H37B C37 H37C 109.5
C35 C38 H38A 109.5
C35 C38 H38B 109.5
H38A C38 H38B 109.5
C35 C38 H38C 109.5
H38A C38 H38C 109.5
H38B C38 H38C 109.5
O3 C39 H39A 109.5
O3 C39 H39B 109.5
H39A C39 H39B 109.5
O3 C39 H39C 109.5
H39A C39 H39C 109.5
H39B C39 H39C 109.5
C43A C40 C42 129.3(11)
C43A C40 C42A 126.0(12)
C42 C40 C42A 33.6(7)
C43A C40 C43 56.0(11)
C42 C40 C43 110.3(6)
C42A C40 C43 82.5(8)
C43A C40 C18 116.8(10)
C42 C40 C18 113.7(4)
C42A C40 C18 107.6(7)
C43 C40 C18 108.6(5)
C43A C40 C41 49.9(11)
C42 C40 C41 109.4(6)
C42A C40 C41 137.4(9)
C43 C40 C41 105.5(6)
C18 C40 C41 109.0(4)
C43A C40 C41A 111.0(16)
C42 C40 C41A 47.9(10)
C42A C40 C41A 81.4(12)
C43 C40 C41A 143.6(11)
C18 C40 C41A 107.3(10)
C41 C40 C41A 67.4(11)
C40 C41 H41A 109.5
C40 C41 H41B 109.5
H41A C41 H41B 109.5
C40 C41 H41C 109.5
H41A C41 H41C 109.5
H41B C41 H41C 109.5
C40 C42 H42A 109.5
C40 C42 H42B 109.5
H42A C42 H42B 109.5
C40 C42 H42C 109.5
H42A C42 H42C 109.5
H42B C42 H42C 109.5
C40 C43 H43A 109.5
C40 C43 H43B 109.5
H43A C43 H43B 109.5
C40 C43 H43C 109.5
H43A C43 H43C 109.5
H43B C43 H43C 109.5
C40 C41A H41D 109.5
C40 C41A H41E 109.5
H41D C41A H41E 109.5
C40 C41A H41F 109.5
H41D C41A H41F 109.5
H41E C41A H41F 109.5
C40 C42A H42D 109.5
C40 C42A H42E 109.5
H42D C42A H42E 109.5
C40 C42A H42F 109.5
H42D C42A H42F 109.5
H42E C42A H42F 109.5
C40 C43A H43D 109.5
C40 C43A H43E 109.5
H43D C43A H43E 109.5
C40 C43A H43F 109.5
H43D C43A H43F 109.5
H43E C43A H43F 109.5
O4 C44 H44A 109.5
O4 C44 H44B 109.5
H44A C44 H44B 109.5
O4 C44 H44C 109.5
H44A C44 H44C 109.5
H44B C44 H44C 109.5
C46 C45 C48 110.0(4)
C46 C45 C47 110.0(5)
C48 C45 C47 107.4(4)
C46 C45 C25 107.9(4)
C48 C45 C25 111.9(4)
C47 C45 C25 109.6(4)
C45 C46 H46A 109.5
C45 C46 H46B 109.5
H46A C46 H46B 109.5
C45 C46 H46C 109.5
H46A C46 H46C 109.5
H46B C46 H46C 109.5
C45 C47 H47A 109.5
C45 C47 H47B 109.5
H47A C47 H47B 109.5
C45 C47 H47C 109.5
H47A C47 H47C 109.5
H47B C47 H47C 109.5
C45 C48 H48A 109.5
C45 C48 H48B 109.5
H48A C48 H48B 109.5
C45 C48 H48C 109.5
H48A C48 H48C 109.5
H48B C48 H48C 109.5
N2 N1 C7 115.8(3)
N3 N2 N1 172.1(5)
N5 N4 C14 114.7(4)
N6 N5 N4 174.0(5)
N8 N7 C21 110.7(4)
N9 N8 N7 174.4(6)
N11 N10 C28 115.0(3)
N12 N11 N10 172.4(4)
C1 O1 C29 115.7(3)
C8 O2 C34 113.8(3)
C15 O3 C39 115.7(3)
C22 O4 C44 113.2(3)

loop_
_geom_bond_atom_site_label_1
_geom_bond_atom_site_label_2
_geom_bond_distance
C1 O1 1.370(4)
C1 C6 1.385(5)
C1 C2 1.403(5)
C2 C3 1.390(5)
C2 C28 1.514(5)
C3 C4 1.386(5)
C3 H3 0.9500
C4 C5 1.383(5)
C4 C30 1.545(5)
C5 C6 1.396(4)
C5 H5 0.9500
C6 C7 1.531(4)
C7 N1 1.495(4)
C7 C9 1.515(5)
C7 H7 1.0000
C8 O2 1.382(4)
C8 C9 1.386(5)
C8 C13 1.394(5)
C9 C10 1.379(5)
C10 C11 1.379(5)
C10 H10 0.9500
C11 C12 1.381(5)
C11 C35 1.537(5)
C12 C13 1.387(5)
C12 H12 0.9500
C13 C14 1.519(5)
C14 N4 1.496(5)
C14 C16 1.532(5)
C14 H14 1.0000
C15 O3 1.377(4)
C15 C16 1.391(5)
C15 C20 1.401(5)
C16 C17 1.389(5)
C17 C18 1.389(5)
C17 H17 0.9500
C18 C19 1.390(6)
C18 C40 1.550(6)
C19 C20 1.379(5)
C19 H19 0.9500
C20 C21 1.509(5)
C21 N7 1.479(6)
C21 C23 1.524(5)
C21 H21 1.0000
C22 O4 1.379(4)
C22 C27 1.393(5)
C22 C23 1.398(5)
C23 C24 1.381(5)
C24 C25 1.383(5)
C24 H24 0.9500
C25 C26 1.383(5)
C25 C45 1.545(5)
C26 C27 1.388(5)
C26 H26 0.9500
C27 C28 1.512(5)
C28 N10 1.487(5)
C28 H28 1.0000
C29 O1 1.433(5)
C29 H29A 0.9800
C29 H29B 0.9800
C29 H29C 0.9800
C30 C33 1.504(6)
C30 C32 1.531(6)
C30 C31 1.549(6)
C31 H31A 0.9800
C31 H31B 0.9800
C31 H31C 0.9800
C32 H32A 0.9800
C32 H32B 0.9800
C32 H32C 0.9800
C33 H33A 0.9800
C33 H33B 0.9800
C33 H33C 0.9800
C34 O2 1.420(5)
C34 H34A 0.9800
C34 H34B 0.9800
C34 H34C 0.9800
C35 C36 1.517(8)
C35 C38 1.534(7)
C35 C37 1.559(8)
C36 H36A 0.9800
C36 H36B 0.9800
C36 H36C 0.9800
C37 H37A 0.9800
C37 H37B 0.9800
C37 H37C 0.9800
C38 H38A 0.9800
C38 H38B 0.9800
C38 H38C 0.9800
C39 O3 1.440(5)
C39 H39A 0.9800
C39 H39B 0.9800
C39 H39C 0.9800
C40 C43A 1.25(2)
C40 C42 1.489(9)
C40 C42A 1.496(16)
C40 C43 1.545(10)
C40 C41 1.551(10)
C40 C41A 1.68(3)
C41 H41A 0.9800
C41 H41B 0.9800
C41 H41C 0.9800
C42 H42A 0.9800
C42 H42B 0.9800
C42 H42C 0.9800
C43 H43A 0.9800
C43 H43B 0.9800
C43 H43C 0.9800
C41A H41D 0.9800
C41A H41E 0.9800
C41A H41F 0.9800
C42A H42D 0.9800
C42A H42E 0.9800
C42A H42F 0.9800
C43A H43D 0.9800
C43A H43E 0.9800
C43A H43F 0.9800
C44 O4 1.425(4)
C44 H44A 0.9800
C44 H44B 0.9800
C44 H44C 0.9800
C45 C46 1.495(8)
C45 C48 1.520(6)
C45 C47 1.534(8)
C46 H46A 0.9800
C46 H46B 0.9800
C46 H46C 0.9800
C47 H47A 0.9800
C47 H47B 0.9800
C47 H47C 0.9800
C48 H48A 0.9800
C48 H48B 0.9800
C48 H48C 0.9800
N1 N2 1.209(5)
N2 N3 1.135(6)
N4 N5 1.210(5)
N5 N6 1.124(5)
N7 N8 1.243(5)
N8 N9 1.129(6)
N10 N11 1.231(5)
N11 N12 1.110(5)
